data_1008519
loop_
_publ_author_name
'Klein, J'
'Eisenmann, B'

_publ_section_title
;
Zintl-Phasen mit komplexen Anionen: Darstellung und
Einkristallstrukturbestimmung von KSnAs und
K~6~Sn~3~As~5~
;
_journal_coden_ASTM MRBUAC
_journal_name_full 'Materials Research Bulletin'
_journal_page_first 587
_journal_page_last 594
_journal_paper_doi 10.1016/0025-5408(88)90167-5
_journal_volume 23
_journal_year 1988
_chemical_formula_structural 'K6 Sn3 As5'
_chemical_formula_sum 'As5 K6 Sn3'
_chemical_name_systematic 'Hexapotassium tritin(III) arsenide'
_space_group_IT_number 59
_symmetry_cell_setting orthorhombic
_symmetry_space_group_name_Hall '-P 2ab 2a'
_symmetry_space_group_name_H-M 'P m m n :2'
_cell_angle_alpha 90
_cell_angle_beta 90
_cell_angle_gamma 90
_cell_formula_units_Z 4
_cell_length_a 14.800(6)
_cell_length_b 10.728(5)
_cell_length_c 10.934(5)
_cell_volume 1736.0
_refine_ls_R_factor_all 0.075
_cod_original_sg_symbol_H-M 'P m m n Z'
_cod_database_code 1008519

loop_
_symmetry_equiv_pos_as_xyz
x,y,z
1/2-x,y,z
x,1/2-y,z
1/2-x,1/2-y,z
-x,-y,-z
1/2+x,-y,-z
-x,1/2+y,-z
1/2+x,1/2+y,-z

loop_
_atom_site_label
_atom_site_type_symbol
_atom_site_symmetry_multiplicity
_atom_site_Wyckoff_symbol
_atom_site_fract_x
_atom_site_fract_y
_atom_site_fract_z
_atom_site_occupancy
_atom_site_attached_hydrogens
_atom_site_calc_flag
K1 K1+ 8 g 0.1015(2) 0.0440(3) 0.1042(3) 1. 0 d
K2 K1+ 4 f 0.0297(3) 0.25 0.4124(5) 1. 0 d
K3 K1+ 8 g 0.3990(2) 0.0488(3) 0.7003(3) 1. 0 d
K4 K1+ 2 a 0.25 0.25 0.8992(9) 1. 0 d
K5 K1+ 2 b 0.25 0.75 0.5839(7) 1. 0 d
Sn1 Sn3+ 4 e 0.25 0.0808(1) 0.3952(1) 1. 0 d
Sn2 Sn3+ 4 f 0.6240(1) 0.25 0.1193(1) 1. 0 d
Sn3 Sn3+ 4 f 0.6492(1) 0.25 0.7337(1) 1. 0 d
As1 As3- 4 e 0.25 0.9310(2) 0.8995(2) 1. 0 d
As2 As3- 2 a 0.25 0.25 0.2172(3) 1. 0 d
As3 As3- 2 a 0.25 0.25 0.5729(3) 1. 0 d
As4 As3- 8 g 0.3936(1) 0.9419(1) 0.4071(1) 1. 0 d
As5 As3- 4 f 0.5244(1) 0.25 0.9094(2) 1. 0 d

loop_
_atom_type_symbol
_atom_type_oxidation_number
K1+ 1.000
Sn3+ 3.000
As3- -3.000
